data_2310999
loop_
_publ_author_name
'van den Berg, J.M.'

_publ_section_title
;
 The crystal structure of the room-temperature modification of indium
 chloride, In Cl
;
_journal_name_full 'Acta Crystallographica (1,1948-23,1967)'
_journal_page_first 905
_journal_page_last 910
_journal_volume 20
_journal_year 1966
_chemical_formula_sum 'Cl In'
_chemical_name_systematic 'In Cl'
_space_group_IT_number 198
_symmetry_space_group_name_Hall 'P 2ac 2ab 3'
_symmetry_space_group_name_H-M 'P 21 3'
_cell_angle_alpha 90
_cell_angle_beta 90
_cell_angle_gamma 90
_cell_formula_units_Z 32
_cell_length_a 12.368
_cell_length_b 12.368
_cell_length_c 12.368
_cell_volume 1891.901
_citation_journal_id_ASTM ACCRA9
_cod_data_source_file vandenBerg_ACCRA9_1966_1039.cif
_cod_data_source_block Cl1In1
_cod_original_formula_sum 'Cl1 In1'
_cod_database_code 2310999

loop_
_symmetry_equiv_pos_as_xyz
x,y,z
-x+1/2,-y,z+1/2
x+1/2,-y+1/2,-z
-x,y+1/2,-z+1/2
z,x,y
-z+1/2,-x,y+1/2
z+1/2,-x+1/2,-y
-z,x+1/2,-y+1/2
y,z,x
y+1/2,-z+1/2,-x
-y,z+1/2,-x+1/2
-y+1/2,-z,x+1/2

loop_
_atom_site_label
_atom_site_type_symbol
_atom_site_fract_x
_atom_site_fract_y
_atom_site_fract_z
_atom_site_occupancy
_atom_site_U_iso_or_equiv
In1 In+1 0.2487 0.2212 -0.0292 1 0.0
Cl2 Cl-1 0.05 -0.0097 0.8025 1 0.0
Cl4 Cl-1 0.7983 0.7983 0.7983 1 0.0
In3 In+1 0.032 0.032 0.032 1 0.0
Cl3 Cl-1 0.2029 0.2029 0.2029 1 0.0
In4 In+1 0.469 0.469 0.469 1 0.0
Cl1 Cl-1 -0.0528 0.004 0.304 1 0.0
In2 In+1 0.752 0.778 0.028 1 0.0
